data_2022748
loop_
_publ_author_name
'Chandana, S. N.'
'Ganesha, D. P.'
'Sreenatha, N. R.'
'Harisha, A. S.'
'Lakshminarayana, B. N.'

_publ_section_title
;
 Structural, Hirshfeld surface and three-dimensional inter-action-energy
 studies of 1,3,5-triethyl
 2-amino-3,5-di-cyano-4,6-bis-(4-fluoro-phen-yl)cyclo-hex-1-ene-1,3,5-tri-carboxyl-ate.
;
_journal_coeditor_code EX2065
_journal_issue 'Pt 5'
_journal_name_full 'Acta crystallographica. Section E, Crystallographic communications'
_journal_page_first 446
_journal_page_last 450
_journal_paper_doi 10.1107/S2056989023003134
_journal_volume 79
_journal_year 2023
_chemical_formula_iupac 'C29 H27 F2 N3 O6'
_chemical_formula_moiety 'C29 H27 F2 N3 O6'
_chemical_formula_sum 'C29 H27 F2 N3 O6'
_chemical_formula_weight 551.53
_chemical_name_common
'Triethyl 5'-amino-2',4'-dicyano-4,4''-difluoro-1',2',3',4'-tetrahydro-[1,1':3',1''-terphenyl]-2',4',6'-tricarboxylate'
_chemical_name_systematic
;
1,3,5-Triethyl
2-amino-3,5-dicyano-4,6-bis(4-fluorophenyl)cyclohex-1-ene-1,3,5-tricarboxylate
;
_space_group_crystal_system monoclinic
_space_group_IT_number 14
_space_group_name_Hall '-P 2ybc'
_space_group_name_H-M_alt 'P 1 21/c 1'
_atom_sites_solution_hydrogens mixed
_cell_angle_alpha 90
_cell_angle_beta 100.008(3)
_cell_angle_gamma 90
_cell_formula_units_Z 4
_cell_length_a 12.0884(11)
_cell_length_b 17.0492(16)
_cell_length_c 13.5966(11)
_cell_measurement_reflns_used 3477
_cell_measurement_temperature 297(2)
_cell_measurement_theta_max 25.07
_cell_measurement_theta_min 2.9
_cell_volume 2759.6(4)
_computing_cell_refinement
;
SAINT (Bruker, 2014)
;
_computing_data_collection
;
APEX3 (Bruker, 2014)
;
_computing_data_reduction
;
SAINT (Bruker, 2014)
;
_computing_molecular_graphics
;
<i>SHELXL2018/3</i> (Sheldrick, 2015b)
;
_computing_publication_material
;
PLATON (Spek, 2020)
;
_computing_structure_refinement
;
<i>SHELXL2018/3</i> (Sheldrick, 2015b)
;
_computing_structure_solution
;
<i>SHELXT2018/2</i> (Sheldrick, 2015a)
;
_diffrn_ambient_temperature 297(2)
_diffrn_measured_fraction_theta_full 0.998
_diffrn_measured_fraction_theta_max 0.998
_diffrn_measurement_device_type 'Bruker Kappa APEXIII PHOTON II'
_diffrn_measurement_method '\f and \w scans'
_diffrn_radiation_type MoK\a
_diffrn_radiation_wavelength 0.71073
_diffrn_reflns_av_R_equivalents 0.1409
_diffrn_reflns_av_unetI/netI 0.0575
_diffrn_reflns_limit_h_max 14
_diffrn_reflns_limit_h_min -14
_diffrn_reflns_limit_k_max 20
_diffrn_reflns_limit_k_min -20
_diffrn_reflns_limit_l_max 15
_diffrn_reflns_limit_l_min -16
_diffrn_reflns_number 52965
_diffrn_reflns_theta_full 25.027
_diffrn_reflns_theta_max 25.027
_diffrn_reflns_theta_min 2.939
_diffrn_source 'fine focus sealed tube'
_diffrn_standards_decay_% 0
_diffrn_standards_interval_count 0
_diffrn_standards_interval_time 0
_diffrn_standards_number 0
_exptl_absorpt_coefficient_mu 0.103
_exptl_absorpt_correction_T_max 0.996
_exptl_absorpt_correction_T_min 0.990
_exptl_absorpt_correction_type none
_exptl_absorpt_process_details
;
(SADABS; Krause <i>et al.</i>,  2015)
;
_exptl_crystal_colour colorless
_exptl_crystal_density_diffrn 1.328
_exptl_crystal_description block
_exptl_crystal_F_000 1152
_exptl_crystal_size_max 0.144
_exptl_crystal_size_mid 0.085
_exptl_crystal_size_min 0.042
_refine_diff_density_max 0.316
_refine_diff_density_min -0.305
_refine_ls_extinction_method none
_refine_ls_goodness_of_fit_ref 1.138
_refine_ls_hydrogen_treatment mixed
_refine_ls_matrix_type full
_refine_ls_number_parameters 386
_refine_ls_number_reflns 4869
_refine_ls_number_restraints 47
_refine_ls_restrained_S_all 1.140
_refine_ls_R_factor_all 0.1239
_refine_ls_R_factor_gt 0.0874
_refine_ls_shift/su_max 0.000
_refine_ls_shift/su_mean 0.000
_refine_ls_structure_factor_coef Fsqd
_refine_ls_weighting_details 'w=1/[\s^2^(Fo^2^)+(0.0950P)^2^+2.1236P] where P=(Fo^2^+2Fc^2^)/3'
_refine_ls_weighting_scheme calc
_refine_ls_wR_factor_gt 0.1934
_refine_ls_wR_factor_ref 0.2142
_reflns_number_gt 3477
_reflns_number_total 4869
_reflns_threshold_expression 'I > 2\s(I)'
_cod_data_source_file ex2065sup1.cif
_cod_data_source_block I
_cod_depositor_comments 'Adding full bibliography for 2022748.cif.'
_cod_original_sg_symbol_H-M 'P 21/c'
_cod_database_code 2022748
_cod_database_fobs_code 2022748
_shelx_space_group_comment
;
The symmetry employed for this shelxl refinement is uniquely defined
by the following loop, which should always be used as a source of
symmetry information in preference to the above space-group names.
They are only intended as comments.
;
_shelx_estimated_absorpt_t_min 0.985
_shelx_estimated_absorpt_t_max 0.996

loop_
_space_group_symop_operation_xyz
'x, y, z'
'-x, y+1/2, -z+1/2'
'-x, -y, -z'
'x, -y-1/2, z-1/2'

loop_
_atom_site_type_symbol
_atom_site_label
_atom_site_fract_x
_atom_site_fract_y
_atom_site_fract_z
_atom_site_U_iso_or_equiv
_atom_site_adp_type
_atom_site_calc_flag
_atom_site_occupancy
_atom_site_disorder_assembly
_atom_site_disorder_group
C C1 0.7198(3) 0.2207(2) 0.2001(3) 0.0240(8) Uani d 1 . .
H H1 0.727769 0.231041 0.130783 0.029 Uiso calc 1 . .
C C2 0.6104(3) 0.2626(2) 0.2181(2) 0.0235(8) Uani d 1 . .
C C3 0.5101(3) 0.2230(2) 0.1488(2) 0.0234(8) Uani d 1 . .
H H3 0.532115 0.221020 0.082740 0.028 Uiso calc 1 . .
C C4 0.4967(3) 0.1361(2) 0.1785(3) 0.0253(8) Uani d 1 . .
C C5 0.6106(3) 0.0939(2) 0.2085(3) 0.0285(8) Uani d 1 . .
C C6 0.7102(3) 0.1323(2) 0.2112(3) 0.0264(8) Uani d 1 . .
C C7 0.8219(3) 0.2567(2) 0.2671(3) 0.0286(8) Uani d 1 . .
C C8 0.8565(3) 0.2338(2) 0.3650(3) 0.0403(10) Uani d 1 . .
H H8 0.817146 0.194409 0.391282 0.048 Uiso calc 1 . .
C C9 0.9480(4) 0.2679(3) 0.4252(4) 0.0531(12) Uani d 1 . .
H H9 0.970380 0.252113 0.491150 0.064 Uiso calc 1 . .
C C10 1.0048(4) 0.3258(3) 0.3841(4) 0.0601(14) Uani d 1 . .
C C11 0.9741(4) 0.3508(3) 0.2875(4) 0.0521(13) Uani d 1 . .
H H11 1.013665 0.390343 0.261732 0.062 Uiso calc 1 . .
C C12 0.8822(3) 0.3153(2) 0.2293(3) 0.0378(10) Uani d 1 . .
H H12 0.860441 0.331096 0.163341 0.045 Uiso calc 1 . .
C C13 0.6100(3) 0.3501(2) 0.1913(3) 0.0290(8) Uani d 1 . .
C C14 0.6296(6) 0.4404(3) 0.0641(5) 0.085(2) Uani d 1 . .
H H14A 0.553966 0.451275 0.029724 0.102 Uiso calc 1 . .
H H14B 0.646142 0.476250 0.120125 0.102 Uiso calc 1 . .
C C15 0.7038(9) 0.4537(4) -0.0001(7) 0.143(4) Uani d 1 . .
H H15A 0.697339 0.507096 -0.022647 0.215 Uiso calc 1 . .
H H15B 0.779025 0.444078 0.033956 0.215 Uiso calc 1 . .
H H15C 0.686851 0.419104 -0.056445 0.215 Uiso calc 1 . .
C C16 0.6009(3) 0.2580(2) 0.3251(3) 0.0282(8) Uani d 1 . .
C C17 0.3999(3) 0.2679(2) 0.1335(3) 0.0255(8) Uani d 1 . .
C C18 0.3455(3) 0.2816(3) 0.0369(3) 0.0428(11) Uani d 1 . .
H H18 0.378204 0.264155 -0.016208 0.051 Uiso calc 1 . .
C C19 0.2441(4) 0.3203(3) 0.0172(4) 0.0556(13) Uani d 1 . .
H H19 0.208054 0.328936 -0.048125 0.067 Uiso calc 1 . .
C C20 0.1976(3) 0.3458(3) 0.0969(4) 0.0489(12) Uani d 1 . .
C C21 0.2487(3) 0.3355(2) 0.1932(4) 0.0430(11) Uani d 1 . .
H H21 0.215853 0.354255 0.245598 0.052 Uiso calc 1 . .
C C22 0.3500(3) 0.2967(2) 0.2117(3) 0.0352(9) Uani d 1 . .
H H22 0.385888 0.289508 0.277302 0.042 Uiso calc 1 . .
C C23 0.4342(3) 0.0933(2) 0.0843(3) 0.0303(9) Uani d 1 . .
C C24 0.2967(4) -0.0024(3) 0.0223(4) 0.0538(13) Uani d 1 . .
H H24A 0.268639 0.030494 -0.034869 0.065 Uiso calc 1 . .
H H24B 0.348193 -0.040468 0.002475 0.065 Uiso calc 1 . .
C C25 0.2039(5) -0.0422(4) 0.0563(4) 0.0697(16) Uani d 1 . .
H H25A 0.164771 -0.074136 0.003303 0.105 Uiso calc 1 . .
H H25B 0.232526 -0.074708 0.112636 0.105 Uiso calc 1 . .
H H25C 0.153279 -0.004020 0.075435 0.105 Uiso calc 1 . .
C C26 0.4322(3) 0.1278(2) 0.2620(3) 0.0312(9) Uani d 1 . .
C C27 0.8120(3) 0.0845(2) 0.2178(3) 0.0356(9) Uani d 1 . .
C C28 0.998(3) 0.084(2) 0.1734(17) 0.058(5) Uani d 0.345(12) A 1
H H28A 1.029815 0.108563 0.120192 0.070 Uiso calc 0.345(12) A 1
H H28B 0.984697 0.029090 0.158581 0.070 Uiso calc 0.345(12) A 1
C C29 1.0710(15) 0.0958(13) 0.2720(15) 0.084(5) Uani d 0.345(12) A 1
H H29A 1.142674 0.071719 0.271532 0.126 Uiso calc 0.345(12) A 1
H H29B 1.081077 0.150867 0.285153 0.126 Uiso calc 0.345(12) A 1
H H29C 1.036386 0.072146 0.323178 0.126 Uiso calc 0.345(12) A 1
C C28' 1.0074(13) 0.0836(10) 0.2141(11) 0.063(3) Uani d 0.655(12) A 2
H H28C 1.016442 0.061117 0.280600 0.076 Uiso calc 0.655(12) A 2
H H28D 1.013141 0.041797 0.166848 0.076 Uiso calc 0.655(12) A 2
C C29' 1.0950(6) 0.1438(6) 0.2095(8) 0.070(3) Uani d 0.655(12) A 2
H H29D 1.167949 0.120150 0.225539 0.105 Uiso calc 0.655(12) A 2
H H29E 1.085169 0.165536 0.143452 0.105 Uiso calc 0.655(12) A 2
H H29F 1.088455 0.184765 0.256673 0.105 Uiso calc 0.655(12) A 2
F F1 1.0955(3) 0.3596(2) 0.4425(3) 0.0998(13) Uani d 1 . .
F F2 0.0967(2) 0.3833(2) 0.0775(3) 0.0818(10) Uani d 1 . .
N N1 0.5985(3) 0.01657(19) 0.2255(3) 0.0421(9) Uani d 1 . .
H H1N 0.658(3) -0.013(2) 0.240(3) 0.050 Uiso d 1 . .
H H2N 0.536(2) -0.010(2) 0.215(3) 0.050 Uiso d 1 . .
N N2 0.5956(3) 0.2536(2) 0.4077(3) 0.0475(10) Uani d 1 . .
N N3 0.3848(3) 0.1197(2) 0.3262(3) 0.0478(10) Uani d 1 . .
O O1 0.5874(3) 0.40133(16) 0.2450(2) 0.0477(8) Uani d 1 . .
O O2 0.6346(3) 0.36003(16) 0.1017(2) 0.0444(8) Uani d 1 . .
O O3 0.4589(3) 0.10243(19) 0.0037(2) 0.0515(9) Uani d 1 . .
O O4 0.3547(2) 0.04598(17) 0.10520(19) 0.0394(7) Uani d 1 . .
O O5 0.8213(3) 0.01601(17) 0.2428(3) 0.0567(9) Uani d 1 . .
O O6 0.8963(2) 0.12367(16) 0.1887(2) 0.0464(8) Uani d 1 . .

loop_
_atom_site_aniso_label
_atom_site_aniso_U_11
_atom_site_aniso_U_22
_atom_site_aniso_U_33
_atom_site_aniso_U_12
_atom_site_aniso_U_13
_atom_site_aniso_U_23
C1 0.0252(19) 0.0198(18) 0.0296(19) 0.0023(15) 0.0116(15) -0.0003(15)
C2 0.0297(19) 0.0174(17) 0.0250(18) 0.0007(15) 0.0095(15) 0.0000(14)
C3 0.0286(19) 0.0199(18) 0.0238(18) 0.0012(15) 0.0109(15) -0.0016(14)
C4 0.0258(19) 0.0227(19) 0.0297(19) 0.0009(15) 0.0112(15) 0.0006(15)
C5 0.035(2) 0.0190(18) 0.033(2) -0.0016(16) 0.0098(16) -0.0033(15)
C6 0.031(2) 0.0200(18) 0.0295(19) 0.0007(16) 0.0084(15) -0.0031(15)
C7 0.0266(19) 0.0179(18) 0.042(2) 0.0016(15) 0.0066(16) -0.0019(16)
C8 0.038(2) 0.028(2) 0.054(3) -0.0041(18) 0.006(2) -0.0009(19)
C9 0.043(3) 0.055(3) 0.057(3) 0.001(2) -0.005(2) -0.010(2)
C10 0.035(3) 0.054(3) 0.089(4) -0.007(2) 0.003(3) -0.030(3)
C11 0.035(2) 0.031(2) 0.094(4) -0.012(2) 0.023(3) -0.015(2)
C12 0.031(2) 0.028(2) 0.057(3) 0.0002(18) 0.0158(19) 0.0007(19)
C13 0.0242(19) 0.0237(19) 0.040(2) -0.0014(16) 0.0065(16) -0.0012(17)
C14 0.125(5) 0.039(3) 0.102(5) 0.024(3) 0.049(4) 0.042(3)
C15 0.218(10) 0.061(4) 0.180(8) 0.010(5) 0.113(8) 0.055(5)
C16 0.027(2) 0.025(2) 0.033(2) 0.0031(15) 0.0077(16) -0.0020(16)
C17 0.0251(19) 0.0210(18) 0.031(2) -0.0038(15) 0.0060(15) 0.0016(15)
C18 0.040(2) 0.050(3) 0.038(2) 0.009(2) 0.0066(19) 0.002(2)
C19 0.046(3) 0.070(3) 0.047(3) 0.014(3) -0.002(2) 0.011(2)
C20 0.025(2) 0.042(3) 0.078(4) 0.0076(19) 0.001(2) 0.004(2)
C21 0.030(2) 0.036(2) 0.065(3) 0.0027(19) 0.016(2) -0.007(2)
C22 0.031(2) 0.034(2) 0.042(2) 0.0045(18) 0.0097(18) -0.0013(18)
C23 0.029(2) 0.025(2) 0.038(2) -0.0019(16) 0.0098(17) -0.0040(16)
C24 0.048(3) 0.061(3) 0.054(3) -0.024(2) 0.013(2) -0.032(2)
C25 0.064(3) 0.075(4) 0.068(3) -0.037(3) 0.005(3) -0.005(3)
C26 0.034(2) 0.0210(19) 0.040(2) -0.0043(16) 0.0117(18) -0.0006(16)
C27 0.036(2) 0.019(2) 0.052(3) 0.0042(17) 0.0066(19) -0.0006(18)
C28 0.021(6) 0.054(6) 0.100(12) 0.014(5) 0.010(9) -0.010(10)
C29 0.043(8) 0.086(10) 0.118(11) -0.001(8) 0.000(8) -0.017(9)
C28' 0.027(5) 0.057(4) 0.105(10) 0.012(4) 0.008(7) -0.008(8)
C29' 0.031(4) 0.075(6) 0.105(7) -0.002(4) 0.011(4) -0.003(5)
F1 0.058(2) 0.097(3) 0.131(3) -0.0340(19) -0.0192(19) -0.035(2)
F2 0.0386(16) 0.087(2) 0.115(3) 0.0305(16) 0.0012(16) -0.003(2)
N1 0.036(2) 0.0187(18) 0.072(3) -0.0024(15) 0.0125(19) 0.0036(17)
N2 0.056(2) 0.055(2) 0.034(2) 0.0074(19) 0.0148(17) 0.0013(17)
N3 0.060(2) 0.046(2) 0.045(2) -0.0092(19) 0.030(2) -0.0024(17)
O1 0.064(2) 0.0228(15) 0.059(2) 0.0075(14) 0.0186(16) -0.0112(14)
O2 0.064(2) 0.0279(15) 0.0453(17) 0.0084(14) 0.0213(15) 0.0111(13)
O3 0.063(2) 0.059(2) 0.0383(17) -0.0270(17) 0.0225(15) -0.0144(15)
O4 0.0377(16) 0.0429(16) 0.0396(16) -0.0169(13) 0.0127(12) -0.0084(13)
O5 0.0423(18) 0.0280(17) 0.100(3) 0.0084(14) 0.0130(17) 0.0077(16)
O6 0.0277(15) 0.0306(15) 0.085(2) 0.0050(12) 0.0201(15) -0.0051(15)

loop_
_atom_type_symbol
_atom_type_description
_atom_type_scat_dispersion_real
_atom_type_scat_dispersion_imag
_atom_type_scat_source
C C 0.0033 0.0016 'International Tables Vol C Tables 4.2.6.8 and 6.1.1.4'
H H 0.0000 0.0000 'International Tables Vol C Tables 4.2.6.8 and 6.1.1.4'
F F 0.0171 0.0103 'International Tables Vol C Tables 4.2.6.8 and 6.1.1.4'
N N 0.0061 0.0033 'International Tables Vol C Tables 4.2.6.8 and 6.1.1.4'
O O 0.0106 0.0060 'International Tables Vol C Tables 4.2.6.8 and 6.1.1.4'

loop_
_geom_angle_atom_site_label_1
_geom_angle_atom_site_label_2
_geom_angle_atom_site_label_3
_geom_angle_site_symmetry_1
_geom_angle_site_symmetry_3
_geom_angle
_geom_angle_publ_flag
C6 C1 C7 . . 113.9(3) ?
C6 C1 C2 . . 110.9(3) ?
C7 C1 C2 . . 109.9(3) ?
C6 C1 H1 . . 107.2 ?
C7 C1 H1 . . 107.2 ?
C2 C1 H1 . . 107.2 ?
C16 C2 C13 . . 106.7(3) ?
C16 C2 C3 . . 112.8(3) ?
C13 C2 C3 . . 107.9(3) ?
C16 C2 C1 . . 110.1(3) ?
C13 C2 C1 . . 112.1(3) ?
C3 C2 C1 . . 107.4(3) ?
C17 C3 C4 . . 112.8(3) ?
C17 C3 C2 . . 115.9(3) ?
C4 C3 C2 . . 111.2(3) ?
C17 C3 H3 . . 105.3 ?
C4 C3 H3 . . 105.3 ?
C2 C3 H3 . . 105.3 ?
C26 C4 C5 . . 108.3(3) ?
C26 C4 C3 . . 112.4(3) ?
C5 C4 C3 . . 112.6(3) ?
C26 C4 C23 . . 109.9(3) ?
C5 C4 C23 . . 106.4(3) ?
C3 C4 C23 . . 107.0(3) ?
N1 C5 C6 . . 125.8(4) ?
N1 C5 C4 . . 112.4(3) ?
C6 C5 C4 . . 121.7(3) ?
C5 C6 C27 . . 117.6(3) ?
C5 C6 C1 . . 123.7(3) ?
C27 C6 C1 . . 118.6(3) ?
C8 C7 C12 . . 118.0(4) ?
C8 C7 C1 . . 122.6(3) ?
C12 C7 C1 . . 119.3(4) ?
C7 C8 C9 . . 121.9(4) ?
C7 C8 H8 . . 119.0 ?
C9 C8 H8 . . 119.0 ?
C10 C9 C8 . . 117.7(5) ?
C10 C9 H9 . . 121.2 ?
C8 C9 H9 . . 121.2 ?
F1 C10 C11 . . 118.9(5) ?
F1 C10 C9 . . 118.3(5) ?
C11 C10 C9 . . 122.8(4) ?
C10 C11 C12 . . 117.9(4) ?
C10 C11 H11 . . 121.0 ?
C12 C11 H11 . . 121.0 ?
C11 C12 C7 . . 121.6(4) ?
C11 C12 H12 . . 119.2 ?
C7 C12 H12 . . 119.2 ?
O1 C13 O2 . . 125.6(4) ?
O1 C13 C2 . . 123.7(3) ?
O2 C13 C2 . . 110.7(3) ?
C15 C14 O2 . . 112.7(5) ?
C15 C14 H14A . . 109.1 ?
O2 C14 H14A . . 109.1 ?
C15 C14 H14B . . 109.1 ?
O2 C14 H14B . . 109.1 ?
H14A C14 H14B . . 107.8 ?
C14 C15 H15A . . 109.5 ?
C14 C15 H15B . . 109.5 ?
H15A C15 H15B . . 109.5 ?
C14 C15 H15C . . 109.5 ?
H15A C15 H15C . . 109.5 ?
H15B C15 H15C . . 109.5 ?
N2 C16 C2 . . 178.5(4) ?
C18 C17 C22 . . 117.8(3) ?
C18 C17 C3 . . 118.4(3) ?
C22 C17 C3 . . 123.8(3) ?
C19 C18 C17 . . 121.7(4) ?
C19 C18 H18 . . 119.1 ?
C17 C18 H18 . . 119.1 ?
C20 C19 C18 . . 118.0(4) ?
C20 C19 H19 . . 121.0 ?
C18 C19 H19 . . 121.0 ?
C21 C20 F2 . . 119.2(4) ?
C21 C20 C19 . . 122.6(4) ?
F2 C20 C19 . . 118.1(4) ?
C20 C21 C22 . . 118.6(4) ?
C20 C21 H21 . . 120.7 ?
C22 C21 H21 . . 120.7 ?
C21 C22 C17 . . 121.2(4) ?
C21 C22 H22 . . 119.4 ?
C17 C22 H22 . . 119.4 ?
O3 C23 O4 . . 125.7(4) ?
O3 C23 C4 . . 122.1(3) ?
O4 C23 C4 . . 112.1(3) ?
C25 C24 O4 . . 108.0(4) ?
C25 C24 H24A . . 110.1 ?
O4 C24 H24A . . 110.1 ?
C25 C24 H24B . . 110.1 ?
O4 C24 H24B . . 110.1 ?
H24A C24 H24B . . 108.4 ?
C24 C25 H25A . . 109.5 ?
C24 C25 H25B . . 109.5 ?
H25A C25 H25B . . 109.5 ?
C24 C25 H25C . . 109.5 ?
H25A C25 H25C . . 109.5 ?
H25B C25 H25C . . 109.5 ?
N3 C26 C4 . . 178.2(4) ?
O5 C27 O6 . . 121.7(4) ?
O5 C27 C6 . . 125.9(4) ?
O6 C27 C6 . . 112.4(3) ?
O6 C28 C29 . . 101.3(19) ?
O6 C28 H28A . . 111.5 ?
C29 C28 H28A . . 111.5 ?
O6 C28 H28B . . 111.5 ?
C29 C28 H28B . . 111.5 ?
H28A C28 H28B . . 109.3 ?
C28 C29 H29A . . 109.5 ?
C28 C29 H29B . . 109.5 ?
H29A C29 H29B . . 109.5 ?
C28 C29 H29C . . 109.5 ?
H29A C29 H29C . . 109.5 ?
H29B C29 H29C . . 109.5 ?
C29' C28' O6 . . 107.0(12) ?
C29' C28' H28C . . 110.3 ?
O6 C28' H28C . . 110.3 ?
C29' C28' H28D . . 110.3 ?
O6 C28' H28D . . 110.3 ?
H28C C28' H28D . . 108.6 ?
C28' C29' H29D . . 109.5 ?
C28' C29' H29E . . 109.5 ?
H29D C29' H29E . . 109.5 ?
C28' C29' H29F . . 109.5 ?
H29D C29' H29F . . 109.5 ?
H29E C29' H29F . . 109.5 ?
C5 N1 H1N . . 120(3) ?
C5 N1 H2N . . 127(3) ?
H1N N1 H2N . . 113(4) ?
C13 O2 C14 . . 116.3(4) ?
C23 O4 C24 . . 116.4(3) ?
C27 O6 C28 . . 121.5(14) ?
C27 O6 C28' . . 113.9(6) ?

loop_
_geom_bond_atom_site_label_1
_geom_bond_atom_site_label_2
_geom_bond_site_symmetry_2
_geom_bond_distance
_geom_bond_publ_flag
C1 C6 . 1.520(5) ?
C1 C7 . 1.530(5) ?
C1 C2 . 1.559(5) ?
C1 H1 . 0.9800 ?
C2 C16 . 1.480(5) ?
C2 C13 . 1.535(5) ?
C2 C3 . 1.555(5) ?
C3 C17 . 1.520(5) ?
C3 C4 . 1.551(5) ?
C3 H3 . 0.9800 ?
C4 C26 . 1.491(5) ?
C4 C5 . 1.545(5) ?
C4 C23 . 1.552(5) ?
C5 N1 . 1.351(5) ?
C5 C6 . 1.365(5) ?
C6 C27 . 1.466(5) ?
C7 C8 . 1.380(6) ?
C7 C12 . 1.387(5) ?
C8 C9 . 1.385(6) ?
C8 H8 . 0.9300 ?
C9 C10 . 1.376(7) ?
C9 H9 . 0.9300 ?
C10 F1 . 1.365(5) ?
C10 C11 . 1.369(7) ?
C11 C12 . 1.386(6) ?
C11 H11 . 0.9300 ?
C12 H12 . 0.9300 ?
C13 O1 . 1.200(4) ?
C13 O2 . 1.314(4) ?
C14 C15 . 1.375(8) ?
C14 O2 . 1.460(5) ?
C14 H14A . 0.9700 ?
C14 H14B . 0.9700 ?
C15 H15A . 0.9600 ?
C15 H15B . 0.9600 ?
C15 H15C . 0.9600 ?
C16 N2 . 1.139(5) ?
C17 C18 . 1.383(5) ?
C17 C22 . 1.399(5) ?
C18 C19 . 1.377(6) ?
C18 H18 . 0.9300 ?
C19 C20 . 1.375(7) ?
C19 H19 . 0.9300 ?
C20 C21 . 1.359(6) ?
C20 F2 . 1.362(5) ?
C21 C22 . 1.375(6) ?
C21 H21 . 0.9300 ?
C22 H22 . 0.9300 ?
C23 O3 . 1.194(4) ?
C23 O4 . 1.322(4) ?
C24 C25 . 1.453(6) ?
C24 O4 . 1.472(5) ?
C24 H24A . 0.9700 ?
C24 H24B . 0.9700 ?
C25 H25A . 0.9600 ?
C25 H25B . 0.9600 ?
C25 H25C . 0.9600 ?
C26 N3 . 1.133(5) ?
C27 O5 . 1.216(5) ?
C27 O6 . 1.334(5) ?
C28 O6 . 1.45(3) ?
C28 C29 . 1.484(18) ?
C28 H28A . 0.9700 ?
C28 H28B . 0.9700 ?
C29 H29A . 0.9600 ?
C29 H29B . 0.9600 ?
C29 H29C . 0.9600 ?
C28' C29' . 1.484(14) ?
C28' O6 . 1.494(18) ?
C28' H28C . 0.9700 ?
C28' H28D . 0.9700 ?
C29' H29D . 0.9600 ?
C29' H29E . 0.9600 ?
C29' H29F . 0.9600 ?
N1 H1N . 0.874(19) ?
N1 H2N . 0.875(19) ?

loop_
_geom_hbond_atom_site_label_D
_geom_hbond_atom_site_label_H
_geom_hbond_atom_site_label_A
_geom_hbond_site_symmetry_A
_geom_hbond_distance_DH
_geom_hbond_distance_HA
_geom_hbond_distance_DA
_geom_hbond_angle_DHA
_geom_hbond_publ_flag
C14 H14B N3 2_655 0.97 2.60 3.420(7) 142.6 yes
C24 H24B O3 3_655 0.97 2.58 3.483(6) 155.9 yes
N1 H1N O5 . 0.874(19) 2.03(4) 2.662(5) 128(4) yes
N1 H2N O1 2_645 0.875(19) 2.25(3) 3.064(4) 155(4) yes
N1 H2N O4 . 0.875(19) 2.61(4) 3.152(5) 121(4) yes

loop_
_geom_torsion_atom_site_label_1
_geom_torsion_atom_site_label_2
_geom_torsion_atom_site_label_3
_geom_torsion_atom_site_label_4
_geom_torsion_site_symmetry_1
_geom_torsion_site_symmetry_2
_geom_torsion_site_symmetry_3
_geom_torsion_site_symmetry_4
_geom_torsion
_geom_torsion_publ_flag
C6 C1 C2 C16 . . . . 70.5(4) ?
C7 C1 C2 C16 . . . . -56.4(4) ?
C6 C1 C2 C13 . . . . -171.0(3) ?
C7 C1 C2 C13 . . . . 62.1(4) ?
C6 C1 C2 C3 . . . . -52.6(4) ?
C7 C1 C2 C3 . . . . -179.6(3) ?
C16 C2 C3 C17 . . . . 74.3(4) ?
C13 C2 C3 C17 . . . . -43.3(4) ?
C1 C2 C3 C17 . . . . -164.3(3) ?
C16 C2 C3 C4 . . . . -56.4(4) ?
C13 C2 C3 C4 . . . . -173.9(3) ?
C1 C2 C3 C4 . . . . 65.1(3) ?
C17 C3 C4 C26 . . . . -49.1(4) ?
C2 C3 C4 C26 . . . . 83.1(4) ?
C17 C3 C4 C5 . . . . -171.8(3) ?
C2 C3 C4 C5 . . . . -39.6(4) ?
C17 C3 C4 C23 . . . . 71.6(3) ?
C2 C3 C4 C23 . . . . -156.2(3) ?
C26 C4 C5 N1 . . . . 60.7(4) ?
C3 C4 C5 N1 . . . . -174.3(3) ?
C23 C4 C5 N1 . . . . -57.4(4) ?
C26 C4 C5 C6 . . . . -122.6(4) ?
C3 C4 C5 C6 . . . . 2.4(5) ?
C23 C4 C5 C6 . . . . 119.3(4) ?
N1 C5 C6 C27 . . . . 10.0(6) ?
C4 C5 C6 C27 . . . . -166.2(3) ?
N1 C5 C6 C1 . . . . -174.7(4) ?
C4 C5 C6 C1 . . . . 9.1(5) ?
C7 C1 C6 C5 . . . . 142.1(3) ?
C2 C1 C6 C5 . . . . 17.4(5) ?
C7 C1 C6 C27 . . . . -42.7(4) ?
C2 C1 C6 C27 . . . . -167.4(3) ?
C6 C1 C7 C8 . . . . -41.2(5) ?
C2 C1 C7 C8 . . . . 84.0(4) ?
C6 C1 C7 C12 . . . . 139.5(3) ?
C2 C1 C7 C12 . . . . -95.3(4) ?
C12 C7 C8 C9 . . . . 0.4(6) ?
C1 C7 C8 C9 . . . . -179.0(4) ?
C7 C8 C9 C10 . . . . -0.3(7) ?
C8 C9 C10 F1 . . . . -179.7(4) ?
C8 C9 C10 C11 . . . . 0.3(7) ?
F1 C10 C11 C12 . . . . 179.5(4) ?
C9 C10 C11 C12 . . . . -0.5(7) ?
C10 C11 C12 C7 . . . . 0.6(6) ?
C8 C7 C12 C11 . . . . -0.5(6) ?
C1 C7 C12 C11 . . . . 178.8(3) ?
C16 C2 C13 O1 . . . . -10.8(5) ?
C3 C2 C13 O1 . . . . 110.6(4) ?
C1 C2 C13 O1 . . . . -131.3(4) ?
C16 C2 C13 O2 . . . . 170.8(3) ?
C3 C2 C13 O2 . . . . -67.8(4) ?
C1 C2 C13 O2 . . . . 50.3(4) ?
C4 C3 C17 C18 . . . . -102.1(4) ?
C2 C3 C17 C18 . . . . 128.1(4) ?
C4 C3 C17 C22 . . . . 78.1(4) ?
C2 C3 C17 C22 . . . . -51.8(5) ?
C22 C17 C18 C19 . . . . -1.7(6) ?
C3 C17 C18 C19 . . . . 178.5(4) ?
C17 C18 C19 C20 . . . . 0.3(7) ?
C18 C19 C20 C21 . . . . 1.2(7) ?
C18 C19 C20 F2 . . . . -179.2(4) ?
F2 C20 C21 C22 . . . . 179.2(4) ?
C19 C20 C21 C22 . . . . -1.2(7) ?
C20 C21 C22 C17 . . . . -0.3(6) ?
C18 C17 C22 C21 . . . . 1.7(6) ?
C3 C17 C22 C21 . . . . -178.5(4) ?
C26 C4 C23 O3 . . . . 167.2(4) ?
C5 C4 C23 O3 . . . . -75.7(5) ?
C3 C4 C23 O3 . . . . 44.9(5) ?
C26 C4 C23 O4 . . . . -14.0(4) ?
C5 C4 C23 O4 . . . . 103.0(3) ?
C3 C4 C23 O4 . . . . -136.4(3) ?
C5 C6 C27 O5 . . . . -17.2(6) ?
C1 C6 C27 O5 . . . . 167.2(4) ?
C5 C6 C27 O6 . . . . 160.1(3) ?
C1 C6 C27 O6 . . . . -15.4(5) ?
O1 C13 O2 C14 . . . . -2.4(6) ?
C2 C13 O2 C14 . . . . 176.0(4) ?
C15 C14 O2 C13 . . . . 150.1(7) ?
O3 C23 O4 C24 . . . . 3.5(6) ?
C4 C23 O4 C24 . . . . -175.1(3) ?
C25 C24 O4 C23 . . . . -172.8(4) ?
O5 C27 O6 C28 . . . . 7.9(11) ?
C6 C27 O6 C28 . . . . -169.6(10) ?
O5 C27 O6 C28' . . . . -14.7(9) ?
C6 C27 O6 C28' . . . . 167.8(7) ?
C29 C28 O6 C27 . . . . -94(2) ?
C29' C28' O6 C27 . . . . -161.1(8) ?
